data_7115395
loop_
_publ_author_name
'Estela Haldon'
'Eleuterio Alvarez'
'M. Carmen Nicasio'
'Pedro J. Perez'

_publ_section_title
;
 1,2,3-Triazoles from carbonyl azides and alkynes: filling the gap
;
_journal_name_full Chem.Commun.
_journal_page_first 8978
_journal_paper_doi 10.1039/C4cc03614J
_journal_volume 50
_journal_year 2014
_chemical_formula_moiety 'C9 H14 N4 O3'
_chemical_formula_sum 'C9 H14 N4 O3'
_chemical_formula_weight 226.24
_chemical_name_systematic
;
  ?
;
_space_group_IT_number 7
_symmetry_cell_setting monoclinic
_symmetry_space_group_name_Hall 'P -2yac'
_symmetry_space_group_name_H-M 'P 1 n 1'
_atom_sites_solution_hydrogens geom
_atom_sites_solution_primary direct
_atom_sites_solution_secondary difmap
_audit_creation_method SHELXL-97
_cell_angle_alpha 90.00
_cell_angle_beta 92.621(2)
_cell_angle_gamma 90.00
_cell_formula_units_Z 2
_cell_length_a 4.7202(3)
_cell_length_b 13.9971(8)
_cell_length_c 8.1756(6)
_cell_measurement_reflns_used 3218
_cell_measurement_temperature 173(2)
_cell_measurement_theta_max 30.30
_cell_measurement_theta_min 2.89
_cell_volume 539.59(6)
_computing_cell_refinement 'APEX2 Software Suite (Bruker, 2007)'
_computing_data_collection 'APEX2 Software Suite (Bruker, 2007)'
_computing_data_reduction 'APEX2 Software Suite (Bruker, 2007)'
_computing_molecular_graphics 'SHELXTL (Sheldrick, 2008)'
_computing_publication_material 'SHELXTL and publCIF (Westrip, 2010)'
_computing_structure_refinement 'SHELXL97 (Sheldrick, 2008)'
_computing_structure_solution 'SIR2002 (Burla et al., 2003)'
_diffrn_ambient_temperature 173(2)
_diffrn_detector_area_resol_mean 8.26
_diffrn_measured_fraction_theta_full 0.998
_diffrn_measured_fraction_theta_max 0.998
_diffrn_measurement_device_type
;
  Bruker-Nonius X8kappa APEX II CCD area detector'
;
_diffrn_measurement_method 'phi and omega scans with narrow frames'
_diffrn_radiation_monochromator graphite
_diffrn_radiation_source 'fine-focus sealed tube'
_diffrn_radiation_type MoK\a
_diffrn_radiation_wavelength 0.71073
_diffrn_reflns_av_R_equivalents 0.0178
_diffrn_reflns_av_sigmaI/netI 0.0135
_diffrn_reflns_limit_h_max 5
_diffrn_reflns_limit_h_min -4
_diffrn_reflns_limit_k_max 10
_diffrn_reflns_limit_k_min -16
_diffrn_reflns_limit_l_max 9
_diffrn_reflns_limit_l_min -9
_diffrn_reflns_number 5133
_diffrn_reflns_theta_full 25.24
_diffrn_reflns_theta_max 25.24
_diffrn_reflns_theta_min 2.89
_diffrn_standards_decay_% 0
_exptl_absorpt_coefficient_mu 0.107
_exptl_absorpt_correction_T_max 0.9584
_exptl_absorpt_correction_T_min 0.9485
_exptl_absorpt_correction_type multi-scan
_exptl_absorpt_process_details
;
program SADABS, Bruker (2001).
;
_exptl_crystal_colour colourless
_exptl_crystal_density_diffrn 1.392
_exptl_crystal_density_method 'not measured'
_exptl_crystal_description plate
_exptl_crystal_F_000 240
_exptl_crystal_size_max 0.50
_exptl_crystal_size_mid 0.45
_exptl_crystal_size_min 0.40
_refine_diff_density_max 0.130
_refine_diff_density_min -0.153
_refine_diff_density_rms 0.034
_refine_ls_extinction_method none
_refine_ls_goodness_of_fit_ref 1.076
_refine_ls_hydrogen_treatment constr
_refine_ls_matrix_type full
_refine_ls_number_parameters 147
_refine_ls_number_reflns 965
_refine_ls_number_restraints 2
_refine_ls_restrained_S_all 1.074
_refine_ls_R_factor_all 0.0269
_refine_ls_R_factor_gt 0.0257
_refine_ls_shift/su_max 0.000
_refine_ls_shift/su_mean 0.000
_refine_ls_structure_factor_coef Fsqd
_refine_ls_weighting_details 'calc w=1/[\s^2^(Fo^2^)+(0.0620P)^2^+0.0000P] where P=(Fo^2^+2Fc^2^)/3'
_refine_ls_weighting_scheme calc
_refine_ls_wR_factor_gt 0.0708
_refine_ls_wR_factor_ref 0.0717
_reflns_number_gt 936
_reflns_number_total 965
_reflns_threshold_expression >2sigma(I)
_cod_data_source_file c4cc03614j2.cif
_cod_data_source_block 8
_cod_original_sg_symbol_H-M 'P n'
_cod_database_code 7115395

loop_
_symmetry_equiv_pos_as_xyz
'x, y, z'
'x+1/2, -y, z+1/2'

loop_
_atom_site_label
_atom_site_type_symbol
_atom_site_fract_x
_atom_site_fract_y
_atom_site_fract_z
_atom_site_U_iso_or_equiv
_atom_site_adp_type
_atom_site_occupancy
_atom_site_symmetry_multiplicity
_atom_site_calc_flag
_atom_site_refinement_flags
O1 O -0.1045(4) 0.69560(10) 1.23580(18) 0.0378(4) Uani 1 1 d .
O2 O -0.2155(3) 0.54395(10) 0.6898(2) 0.0355(4) Uani 1 1 d .
O3 O 0.3459(3) 1.11199(10) 1.04591(18) 0.0299(3) Uani 1 1 d .
N1 N 0.1122(3) 0.80431(10) 1.07582(19) 0.0227(4) Uani 1 1 d .
N2 N 0.3204(3) 0.81331(12) 0.9671(2) 0.0304(4) Uani 1 1 d .
N3 N 0.4320(4) 0.89791(12) 0.9904(2) 0.0312(4) Uani 1 1 d .
N4 N -0.0987(4) 0.66467(11) 0.9616(2) 0.0244(3) Uani 1 1 d .
C1 C -0.0448(4) 0.71642(15) 1.0984(2) 0.0255(4) Uani 1 1 d .
C2 C -0.2444(5) 0.57309(14) 0.9821(2) 0.0309(5) Uani 1 1 d .
H2A H -0.4523 0.5829 0.9748 0.037 Uiso 1 1 calc R
H2B H -0.1920 0.5458 1.0911 0.037 Uiso 1 1 calc R
C3 C -0.1587(5) 0.50525(14) 0.8494(3) 0.0353(5) Uani 1 1 d .
H3A H 0.0464 0.4912 0.8642 0.042 Uiso 1 1 calc R
H3B H -0.2634 0.4444 0.8595 0.042 Uiso 1 1 calc R
C4 C -0.0587(4) 0.62975(14) 0.6722(3) 0.0289(4) Uani 1 1 d .
H4A H -0.0935 0.6552 0.5601 0.035 Uiso 1 1 calc R
H4B H 0.1465 0.6159 0.6878 0.035 Uiso 1 1 calc R
C5 C -0.1419(4) 0.70372(13) 0.7950(2) 0.0269(4) Uani 1 1 d .
H5A H -0.0253 0.7619 0.7835 0.032 Uiso 1 1 calc R
H5B H -0.3436 0.7214 0.7748 0.032 Uiso 1 1 calc R
C6 C 0.0974(4) 0.88347(12) 1.1690(2) 0.0225(4) Uani 1 1 d .
H6 H -0.0272 0.8950 1.2549 0.027 Uiso 1 1 calc R
C7 C 0.2989(4) 0.94313(14) 1.1139(2) 0.0236(4) Uani 1 1 d .
C8 C 0.3864(4) 1.04109(14) 1.1699(2) 0.0281(4) Uani 1 1 d .
H8A H 0.2757 1.0590 1.2652 0.034 Uiso 1 1 calc R
H8B H 0.5892 1.0398 1.2065 0.034 Uiso 1 1 calc R
C9 C 0.0555(5) 1.13448(16) 1.0153(3) 0.0341(5) Uani 1 1 d .
H9A H -0.0456 1.0778 0.9734 0.051 Uiso 1 1 calc R
H9B H 0.0380 1.1859 0.9341 0.051 Uiso 1 1 calc R
H9C H -0.0267 1.1553 1.1173 0.051 Uiso 1 1 calc R

loop_
_atom_site_aniso_label
_atom_site_aniso_U_11
_atom_site_aniso_U_22
_atom_site_aniso_U_33
_atom_site_aniso_U_23
_atom_site_aniso_U_13
_atom_site_aniso_U_12
O1 0.0577(10) 0.0328(8) 0.0235(8) -0.0001(6) 0.0099(6) -0.0085(7)
O2 0.0446(9) 0.0312(8) 0.0303(7) -0.0054(6) -0.0029(6) -0.0035(6)
O3 0.0312(8) 0.0302(7) 0.0290(7) 0.0011(5) 0.0096(6) -0.0049(5)
N1 0.0231(8) 0.0249(8) 0.0207(8) -0.0007(7) 0.0064(6) 0.0020(6)
N2 0.0281(9) 0.0332(9) 0.0307(9) -0.0060(7) 0.0121(7) 0.0007(7)
N3 0.0256(9) 0.0366(9) 0.0320(9) -0.0050(8) 0.0089(7) -0.0054(7)
N4 0.0324(8) 0.0186(7) 0.0225(8) 0.0011(6) 0.0037(6) -0.0002(6)
C1 0.0292(11) 0.0234(9) 0.0242(10) -0.0009(7) 0.0045(8) 0.0018(7)
C2 0.0377(12) 0.0253(10) 0.0299(10) 0.0018(8) 0.0031(8) -0.0074(9)
C3 0.0473(12) 0.0225(10) 0.0358(11) -0.0007(8) -0.0008(9) -0.0044(8)
C4 0.0336(11) 0.0285(9) 0.0249(10) -0.0012(8) 0.0030(8) 0.0018(8)
C5 0.0325(10) 0.0252(10) 0.0231(10) 0.0010(8) 0.0020(8) 0.0038(7)
C6 0.0222(9) 0.0252(9) 0.0204(9) -0.0033(7) 0.0049(7) -0.0005(7)
C7 0.0222(9) 0.0298(9) 0.0190(8) -0.0017(7) 0.0029(6) -0.0009(7)
C8 0.0270(10) 0.0326(10) 0.0249(9) -0.0018(8) 0.0044(7) -0.0076(8)
C9 0.0360(11) 0.0349(11) 0.0313(11) -0.0034(9) -0.0001(8) -0.0010(9)

loop_
_atom_type_symbol
_atom_type_description
_atom_type_scat_dispersion_real
_atom_type_scat_dispersion_imag
_atom_type_scat_source
C C 0.0033 0.0000 'International Tables Vol C Tables 4.2.6.8 and 6.1.1.4'
H H 0.0000 0.0000 'International Tables Vol C Tables 4.2.6.8 and 6.1.1.4'
N N 0.0061 0.0000 'International Tables Vol C Tables 4.2.6.8 and 6.1.1.4'
O O 0.0106 0.0000 'International Tables Vol C Tables 4.2.6.8 and 6.1.1.4'

loop_
_geom_angle_atom_site_label_1
_geom_angle_atom_site_label_2
_geom_angle_atom_site_label_3
_geom_angle
C4 O2 C3 109.65(15)
C9 O3 C8 112.16(16)
C6 N1 N2 110.53(14)
C6 N1 C1 125.74(16)
N2 N1 C1 123.34(14)
N3 N2 N1 106.67(14)
N2 N3 C7 109.35(15)
C1 N4 C2 116.51(16)
C1 N4 C5 125.53(16)
C2 N4 C5 112.57(15)
O1 C1 N4 126.9(2)
O1 C1 N1 117.73(18)
N4 C1 N1 115.34(17)
N4 C2 C3 108.93(16)
N4 C2 H2A 109.9
C3 C2 H2A 109.9
N4 C2 H2B 109.9
C3 C2 H2B 109.9
H2A C2 H2B 108.3
O2 C3 C2 111.91(17)
O2 C3 H3A 109.2
C2 C3 H3A 109.2
O2 C3 H3B 109.2
C2 C3 H3B 109.2
H3A C3 H3B 107.9
O2 C4 C5 111.12(17)
O2 C4 H4A 109.4
C5 C4 H4A 109.4
O2 C4 H4B 109.4
C5 C4 H4B 109.4
H4A C4 H4B 108.0
N4 C5 C4 109.37(15)
N4 C5 H5A 109.8
C4 C5 H5A 109.8
N4 C5 H5B 109.8
C4 C5 H5B 109.8
H5A C5 H5B 108.2
N1 C6 C7 105.21(17)
N1 C6 H6 127.4
C7 C6 H6 127.4
C6 C7 N3 108.22(17)
C6 C7 C8 130.46(18)
N3 C7 C8 121.31(17)
O3 C8 C7 113.19(15)
O3 C8 H8A 108.9
C7 C8 H8A 108.9
O3 C8 H8B 108.9
C7 C8 H8B 108.9
H8A C8 H8B 107.8
O3 C9 H9A 109.5
O3 C9 H9B 109.5
H9A C9 H9B 109.5
O3 C9 H9C 109.5
H9A C9 H9C 109.5
H9B C9 H9C 109.5

loop_
_geom_bond_atom_site_label_1
_geom_bond_atom_site_label_2
_geom_bond_distance
O1 C1 1.206(3)
O2 C4 1.421(2)
O2 C3 1.427(3)
O3 C9 1.418(3)
O3 C8 1.425(2)
N1 C6 1.348(2)
N1 N2 1.361(2)
N1 C1 1.452(2)
N2 N3 1.306(2)
N3 C7 1.368(3)
N4 C1 1.347(3)
N4 C2 1.468(2)
N4 C5 1.473(3)
C2 C3 1.511(3)
C2 H2A 0.9900
C2 H2B 0.9900
C3 H3A 0.9900
C3 H3B 0.9900
C4 C5 1.507(3)
C4 H4A 0.9900
C4 H4B 0.9900
C5 H5A 0.9900
C5 H5B 0.9900
C6 C7 1.358(3)
C6 H6 0.9500
C7 C8 1.498(3)
C8 H8A 0.9900
C8 H8B 0.9900
C9 H9A 0.9800
C9 H9B 0.9800
C9 H9C 0.9800

loop_
_geom_torsion_atom_site_label_1
_geom_torsion_atom_site_label_2
_geom_torsion_atom_site_label_3
_geom_torsion_atom_site_label_4
_geom_torsion
C6 N1 N2 N3 -0.9(2)
C1 N1 N2 N3 -174.16(16)
N1 N2 N3 C7 0.4(2)
C2 N4 C1 O1 -0.3(3)
C5 N4 C1 O1 151.8(2)
C2 N4 C1 N1 176.98(16)
C5 N4 C1 N1 -31.0(3)
C6 N1 C1 O1 -30.4(3)
N2 N1 C1 O1 141.8(2)
C6 N1 C1 N4 152.14(18)
N2 N1 C1 N4 -35.7(2)
C1 N4 C2 C3 -151.39(18)
C5 N4 C2 C3 53.0(2)
C4 O2 C3 C2 60.8(2)
N4 C2 C3 O2 -56.2(2)
C3 O2 C4 C5 -61.0(2)
C1 N4 C5 C4 153.15(19)
C2 N4 C5 C4 -53.9(2)
O2 C4 C5 N4 57.3(2)
N2 N1 C6 C7 1.0(2)
C1 N1 C6 C7 174.06(15)
N1 C6 C7 N3 -0.8(2)
N1 C6 C7 C8 -179.20(18)
N2 N3 C7 C6 0.2(2)
N2 N3 C7 C8 178.82(16)
C9 O3 C8 C7 72.9(2)
C6 C7 C8 O3 -118.7(2)
N3 C7 C8 O3 63.0(2)
